data_1566048
loop_
_publ_author_name
'Iwumene, Ndidi U. N.'
'Moseley, Daniel. F.'
'Pullin, Robert D. C.'
'Willis, Michael C.'

_publ_section_title
;
 Diverse saturated heterocycles from a hydroacylation/conjugate addition
 cascade
;
_journal_issue 5
_journal_name_full 'Chemical Science'
_journal_page_first 1504
_journal_page_last 1511
_journal_paper_doi 10.1039/D1SC06900D
_journal_volume 13
_journal_year 2022
_chemical_formula_moiety 'C19 H20 O3 S1'
_chemical_formula_sum 'C19 H20 O3 S'
_chemical_formula_weight 328.43
_space_group_IT_number 14
_space_group_name_Hall '-P 2yn'
_space_group_name_H-M_alt 'P 1 21/n 1'
_symmetry_cell_setting monoclinic
_symmetry_space_group_name_H-M 'P 1 21/n 1'
_atom_sites_solution_hydrogens difmap
_atom_sites_solution_primary other
_audit_update_record
;
2021-06-24 deposited with the CCDC.	2022-01-10 downloaded from the CCDC.
;
_cell_angle_alpha 90
_cell_angle_beta 90.390(3)
_cell_angle_gamma 90
_cell_formula_units_Z 8
_cell_length_a 23.8127(9)
_cell_length_b 5.6108(2)
_cell_length_c 24.8367(10)
_cell_measurement_reflns_used 6835
_cell_measurement_temperature 173
_cell_measurement_theta_max 29.70
_cell_measurement_theta_min 1.73
_cell_volume 3318.3(2)
_computing_cell_refinement
; 
 CrysAlisPro (Rigaku Oxford Diffraction, 2017) 
;
_computing_data_collection 'SuperNova, (Oxford Diffraction, 2010)'
_computing_data_reduction
; 
 CrysAlisPro (Rigaku Oxford Diffraction, 2017) 
;
_computing_molecular_graphics 'CAMERON (Watkin et al., 1996)'
_computing_publication_material 'CRYSTALS (Betteridge et al., 2003)'
_computing_structure_refinement 'CRYSTALS (Betteridge et al., 2003)'
_computing_structure_solution 'Superflip (Palatinus & Chapuis, 2007)'
_diffrn_ambient_temperature 173
_diffrn_measured_fraction_theta_full 0.992
_diffrn_measured_fraction_theta_max 0.966
_diffrn_measurement_device Area
_diffrn_measurement_device_type 'Oxford Diffraction SuperNova'
_diffrn_measurement_method \w
_diffrn_radiation_monochromator 'focussing mirrors'
_diffrn_radiation_type 'Mo K\a'
_diffrn_radiation_wavelength 0.71073
_diffrn_reflns_av_R_equivalents 0.036
_diffrn_reflns_limit_h_max 33
_diffrn_reflns_limit_h_min -34
_diffrn_reflns_limit_k_max 7
_diffrn_reflns_limit_k_min -7
_diffrn_reflns_limit_l_max 32
_diffrn_reflns_limit_l_min -35
_diffrn_reflns_number 39383
_diffrn_reflns_theta_full 25.982
_diffrn_reflns_theta_max 30.567
_diffrn_reflns_theta_min 1.710
_diffrn_standards_number 0
_exptl_absorpt_coefficient_mu 0.207
_exptl_absorpt_correction_T_max 0.99
_exptl_absorpt_correction_T_min 0.86
_exptl_absorpt_correction_type multi-scan
_exptl_absorpt_process_details
; 
 CrysAlisPro (Rigaku Oxford Diffraction, 2017) 
;
_exptl_crystal_colour colourless
_exptl_crystal_density_diffrn 1.315
_exptl_crystal_density_meas ?
_exptl_crystal_density_method 'not measured'
_exptl_crystal_description lath
_exptl_crystal_F_000 1392
_exptl_crystal_size_max 0.800
_exptl_crystal_size_mid 0.100
_exptl_crystal_size_min 0.040
_refine_diff_density_max 0.59
_refine_diff_density_min -0.51
_refine_ls_extinction_method None
_refine_ls_goodness_of_fit_ref 1.0006
_refine_ls_hydrogen_treatment noref
_refine_ls_matrix_type full
_refine_ls_number_parameters 415
_refine_ls_number_reflns 9795
_refine_ls_number_restraints 0
_refine_ls_R_factor_all 0.0793
_refine_ls_R_factor_gt 0.0494
_refine_ls_shift/su_max 0.0007629
_refine_ls_shift/su_mean 0.0000480
_refine_ls_structure_factor_coef Fsqd
_refine_ls_weighting_details
;
 Method= Modified Sheldrick 
 w=1/[\s^2^(F^2^) + ( 0.03P)^2^ + 1.83P] 
 ,where P=(max(Fo^2^,0) + 2Fc^2^)/3 
;
_refine_ls_weighting_scheme calc
_refine_ls_wR_factor_all 0.1040
_refine_ls_wR_factor_gt 0.0937
_refine_ls_wR_factor_ref 0.1040
_reflns_limit_h_max 33
_reflns_limit_h_min -33
_reflns_limit_k_max 7
_reflns_limit_k_min 0
_reflns_limit_l_max 35
_reflns_limit_l_min 0
_reflns_number_gt 7012
_reflns_number_total 9797
_reflns_threshold_expression I>2.0\s(I)
_oxford_diffrn_Wilson_B_factor 1.89
_oxford_diffrn_Wilson_scale 4.46
_oxford_refine_ls_r_factor_ref 0.0793
_oxford_refine_ls_scale 0.5041(5)
_oxford_reflns_number_all 9795
_cod_data_source_file d1sc06900d2.cif
_cod_data_source_block DM_phenyl_dioxane
_cod_depositor_comments
;
The following automatic conversions were performed:

data item '_exptl_crystal_density_meas' value 'not measured' was
changed to '?' -- the value is perceived as not measured.

Automatic conversion script
Id: cif_fix_values 7556 2019-12-06 15:28:31Z antanas 

 Adding full bibliography for 1566046--1566049.cif.
;
_cod_original_sg_symbol_H-M 'P 21/n '
_cod_original_formula_sum 'C19 H20 O3 S1'
_cod_database_code 1566048
_oxford_refine_reflns_threshold_expression I>-3.0\s(I)
_oxford_refine_ls_r_factor_all 0.0793
_oxford_refine_ls_wr_factor_all 0.1040

loop_
_symmetry_equiv_pos_as_xyz
x,y,z
-x,-y,-z
x+1/2,-y+1/2,z+1/2
-x+1/2,y+1/2,-z+1/2

loop_
_atom_site_label
_atom_site_type_symbol
_atom_site_fract_x
_atom_site_fract_y
_atom_site_fract_z
_atom_site_U_iso_or_equiv
_atom_site_occupancy
_atom_site_adp_type
_atom_site_refinement_flags_posn
_atom_site_refinement_flags_adp
_atom_site_refinement_flags_occupancy
_atom_site_disorder_assembly
_atom_site_disorder_group
_atom_site_attached_hydrogens
S1 S 0.537288(16) 0.90992(8) 0.364268(17) 0.0270 1.0000 Uani . . . . . .
C2 C 0.52451(6) 0.6962(3) 0.31329(6) 0.0215 1.0000 Uani . . . . . .
C3 C 0.56639(6) 0.5276(3) 0.29862(6) 0.0209 1.0000 Uani . . . . . .
C4 C 0.62376(6) 0.5417(3) 0.32243(6) 0.0219 1.0000 Uani . . . . . .
O5 O 0.63686(5) 0.7107(2) 0.35115(5) 0.0366 1.0000 Uani . . . . . .
C6 C 0.66626(6) 0.3478(3) 0.31099(6) 0.0226 1.0000 Uani . . . . . .
C7 C 0.72312(6) 0.3990(3) 0.33715(6) 0.0200 1.0000 Uani . . . . . .
O8 O 0.75503(4) 0.18258(19) 0.33344(5) 0.0247 1.0000 Uani . . . . . .
C9 C 0.80951(6) 0.2147(3) 0.35697(7) 0.0254 1.0000 Uani . . . . . .
C10 C 0.84158(6) 0.4146(3) 0.32933(6) 0.0202 1.0000 Uani . . . . . .
O11 O 0.80998(4) 0.63032(19) 0.33188(5) 0.0240 1.0000 Uani . . . . . .
C12 C 0.75470(6) 0.5979(3) 0.30910(6) 0.0224 1.0000 Uani . . . . . .
C13 C 0.89835(6) 0.4522(3) 0.35621(6) 0.0204 1.0000 Uani . . . . . .
C14 C 0.90942(6) 0.6449(3) 0.38989(6) 0.0240 1.0000 Uani . . . . . .
C15 C 0.96138(7) 0.6640(3) 0.41603(7) 0.0292 1.0000 Uani . . . . . .
C16 C 1.00202(6) 0.4896(3) 0.40904(7) 0.0302 1.0000 Uani . . . . . .
C17 C 0.99122(7) 0.2982(3) 0.37546(7) 0.0317 1.0000 Uani . . . . . .
C18 C 0.93970(6) 0.2800(3) 0.34888(7) 0.0279 1.0000 Uani . . . . . .
C19 C 0.55387(6) 0.3502(3) 0.26070(6) 0.0242 1.0000 Uani . . . . . .
C20 C 0.50188(7) 0.3404(3) 0.23501(6) 0.0273 1.0000 Uani . . . . . .
C21 C 0.46177(6) 0.5104(3) 0.24781(7) 0.0279 1.0000 Uani . . . . . .
C22 C 0.47220(6) 0.6831(3) 0.28631(7) 0.0265 1.0000 Uani . . . . . .
C23 C 0.47020(7) 1.0563(4) 0.37069(8) 0.0369 1.0000 Uani . . . . . .
S24 S 0.39931(2) 0.57447(9) 0.454357(19) 0.0374 1.0000 Uani . . . . . .
C25 C 0.42624(12) 0.6620(5) 0.51987(10) 0.0675 1.0000 Uani . . . . . .
C26 C 0.34970(7) 0.3514(3) 0.47033(7) 0.0290 1.0000 Uani . . . . . .
C27 C 0.32351(6) 0.2145(3) 0.42911(6) 0.0238 1.0000 Uani . . . . . .
C28 C 0.33516(6) 0.2605(3) 0.37147(6) 0.0228 1.0000 Uani . . . . . .
O29 O 0.35831(5) 0.4447(2) 0.35714(5) 0.0353 1.0000 Uani . . . . . .
C30 C 0.31878(6) 0.0725(3) 0.33011(6) 0.0226 1.0000 Uani . . . . . .
C31 C 0.34048(6) 0.1291(3) 0.27397(6) 0.0198 1.0000 Uani . . . . . .
O32 O 0.33575(4) -0.08756(19) 0.24331(4) 0.0229 1.0000 Uani . . . . . .
C33 C 0.35386(6) -0.0514(3) 0.18917(6) 0.0234 1.0000 Uani . . . . . .
C34 C 0.32029(6) 0.1452(3) 0.16150(6) 0.0202 1.0000 Uani . . . . . .
O35 O 0.32540(4) 0.36142(19) 0.19174(4) 0.0213 1.0000 Uani . . . . . .
C36 C 0.30739(6) 0.3261(3) 0.24649(6) 0.0207 1.0000 Uani . . . . . .
C37 C 0.34105(6) 0.1881(3) 0.10481(6) 0.0205 1.0000 Uani . . . . . .
C38 C 0.37496(6) 0.3819(3) 0.09228(6) 0.0246 1.0000 Uani . . . . . .
C39 C 0.39502(7) 0.4126(3) 0.03999(7) 0.0292 1.0000 Uani . . . . . .
C40 C 0.38203(7) 0.2480(3) 0.00029(7) 0.0301 1.0000 Uani . . . . . .
C41 C 0.34848(8) 0.0537(3) 0.01255(7) 0.0330 1.0000 Uani . . . . . .
C42 C 0.32763(7) 0.0241(3) 0.06431(7) 0.0285 1.0000 Uani . . . . . .
C43 C 0.28601(7) 0.0332(4) 0.44348(7) 0.0326 1.0000 Uani . . . . . .
C44 C 0.27263(9) -0.0119(4) 0.49690(8) 0.0451 1.0000 Uani . . . . . .
C45 C 0.29812(10) 0.1227(4) 0.53685(8) 0.0500 1.0000 Uani . . . . . .
C46 C 0.33619(9) 0.3005(4) 0.52392(7) 0.0425 1.0000 Uani . . . . . .
H61 H 0.6520 0.1947 0.3240 0.0285 1.0000 Uiso . . . . . .
H62 H 0.6711 0.3343 0.2715 0.0284 1.0000 Uiso . . . . . .
H71 H 0.7188 0.4388 0.3758 0.0244 1.0000 Uiso . . . . . .
H91 H 0.8300 0.0633 0.3517 0.0312 1.0000 Uiso . . . . . .
H92 H 0.8057 0.2533 0.3960 0.0308 1.0000 Uiso . . . . . .
H101 H 0.8475 0.3710 0.2906 0.0253 1.0000 Uiso . . . . . .
H121 H 0.7352 0.7500 0.3144 0.0272 1.0000 Uiso . . . . . .
H122 H 0.7582 0.5605 0.2701 0.0270 1.0000 Uiso . . . . . .
H141 H 0.8812 0.7656 0.3954 0.0303 1.0000 Uiso . . . . . .
H151 H 0.9688 0.7990 0.4389 0.0353 1.0000 Uiso . . . . . .
H161 H 1.0371 0.5004 0.4274 0.0365 1.0000 Uiso . . . . . .
H171 H 1.0190 0.1774 0.3697 0.0391 1.0000 Uiso . . . . . .
H181 H 0.9326 0.1473 0.3252 0.0342 1.0000 Uiso . . . . . .
H191 H 0.5816 0.2321 0.2516 0.0297 1.0000 Uiso . . . . . .
H201 H 0.4937 0.2186 0.2089 0.0344 1.0000 Uiso . . . . . .
H211 H 0.4258 0.5064 0.2296 0.0330 1.0000 Uiso . . . . . .
H221 H 0.4431 0.7941 0.2945 0.0324 1.0000 Uiso . . . . . .
H233 H 0.4737 1.1691 0.4002 0.0564 1.0000 Uiso . . . . . .
H232 H 0.4612 1.1418 0.3381 0.0559 1.0000 Uiso . . . . . .
H231 H 0.4410 0.9417 0.3787 0.0558 1.0000 Uiso . . . . . .
H253 H 0.4551 0.7808 0.5134 0.0990 1.0000 Uiso . . . . . .
H252 H 0.4417 0.5246 0.5389 0.0991 1.0000 Uiso . . . . . .
H251 H 0.3962 0.7345 0.5409 0.0988 1.0000 Uiso . . . . . .
H301 H 0.3338 -0.0805 0.3420 0.0274 1.0000 Uiso . . . . . .
H302 H 0.2777 0.0605 0.3292 0.0274 1.0000 Uiso . . . . . .
H311 H 0.3805 0.1746 0.2759 0.0228 1.0000 Uiso . . . . . .
H331 H 0.3941 -0.0111 0.1886 0.0282 1.0000 Uiso . . . . . .
H332 H 0.3475 -0.2034 0.1705 0.0281 1.0000 Uiso . . . . . .
H341 H 0.2799 0.0993 0.1609 0.0238 1.0000 Uiso . . . . . .
H361 H 0.3137 0.4783 0.2653 0.0247 1.0000 Uiso . . . . . .
H362 H 0.2674 0.2862 0.2464 0.0249 1.0000 Uiso . . . . . .
H381 H 0.3848 0.4956 0.1197 0.0305 1.0000 Uiso . . . . . .
H391 H 0.4176 0.5489 0.0312 0.0358 1.0000 Uiso . . . . . .
H401 H 0.3964 0.2667 -0.0351 0.0362 1.0000 Uiso . . . . . .
H411 H 0.3392 -0.0599 -0.0146 0.0406 1.0000 Uiso . . . . . .
H421 H 0.3040 -0.1105 0.0730 0.0349 1.0000 Uiso . . . . . .
H431 H 0.2692 -0.0616 0.4160 0.0396 1.0000 Uiso . . . . . .
H441 H 0.2466 -0.1348 0.5058 0.0548 1.0000 Uiso . . . . . .
H451 H 0.2893 0.0934 0.5736 0.0594 1.0000 Uiso . . . . . .
H461 H 0.3535 0.3885 0.5523 0.0512 1.0000 Uiso . . . . . .

loop_
_atom_site_aniso_label
_atom_site_aniso_U_11
_atom_site_aniso_U_22
_atom_site_aniso_U_33
_atom_site_aniso_U_23
_atom_site_aniso_U_13
_atom_site_aniso_U_12
S1 0.02274(18) 0.0303(2) 0.0280(2) -0.00378(17) -0.00080(15) 0.00622(16)
C2 0.0196(7) 0.0236(8) 0.0213(7) 0.0039(6) 0.0004(6) -0.0008(6)
C3 0.0177(6) 0.0238(8) 0.0212(7) 0.0024(6) -0.0014(5) -0.0014(6)
C4 0.0181(7) 0.0265(9) 0.0210(7) -0.0011(6) -0.0004(5) 0.0017(6)
O5 0.0232(6) 0.0440(8) 0.0424(7) -0.0213(6) -0.0090(5) 0.0079(5)
C6 0.0187(7) 0.0226(8) 0.0263(8) -0.0020(6) -0.0026(6) 0.0014(6)
C7 0.0184(6) 0.0196(8) 0.0220(7) -0.0003(6) -0.0029(5) 0.0019(6)
O8 0.0195(5) 0.0164(6) 0.0382(6) 0.0009(5) -0.0076(5) 0.0006(4)
C9 0.0196(7) 0.0204(8) 0.0362(9) 0.0045(7) -0.0085(6) 0.0006(6)
C10 0.0179(6) 0.0204(8) 0.0223(7) -0.0024(6) -0.0019(5) 0.0030(6)
O11 0.0180(5) 0.0175(6) 0.0364(6) 0.0002(5) -0.0062(4) 0.0014(4)
C12 0.0180(6) 0.0207(8) 0.0284(8) 0.0031(6) -0.0049(6) 0.0009(6)
C13 0.0179(6) 0.0229(8) 0.0204(7) 0.0019(6) -0.0004(5) -0.0010(6)
C14 0.0238(7) 0.0207(8) 0.0273(8) 0.0003(6) -0.0014(6) 0.0002(6)
C15 0.0310(8) 0.0259(9) 0.0305(9) -0.0012(7) -0.0067(7) -0.0053(7)
C16 0.0189(7) 0.0376(10) 0.0339(9) 0.0044(8) -0.0054(6) -0.0040(7)
C17 0.0197(7) 0.0351(10) 0.0402(10) -0.0025(8) -0.0013(7) 0.0057(7)
C18 0.0227(7) 0.0293(9) 0.0316(9) -0.0087(7) -0.0015(6) 0.0043(7)
C19 0.0234(7) 0.0247(8) 0.0246(8) 0.0015(6) -0.0006(6) -0.0034(6)
C20 0.0268(8) 0.0318(9) 0.0232(8) 0.0013(7) -0.0044(6) -0.0088(7)
C21 0.0199(7) 0.0342(9) 0.0295(9) 0.0081(7) -0.0048(6) -0.0069(7)
C22 0.0175(7) 0.0290(9) 0.0330(9) 0.0072(7) -0.0010(6) 0.0010(6)
C23 0.0291(8) 0.0433(12) 0.0385(10) -0.0037(9) 0.0041(7) 0.0130(8)
S24 0.0433(3) 0.0349(3) 0.0339(2) -0.0072(2) -0.00195(19) -0.0118(2)
C25 0.0841(18) 0.0721(18) 0.0462(14) -0.0152(12) -0.0133(12) -0.0341(15)
C26 0.0301(8) 0.0293(9) 0.0275(9) -0.0041(7) 0.0009(7) -0.0006(7)
C27 0.0204(7) 0.0280(9) 0.0230(8) -0.0019(6) 0.0013(6) 0.0019(6)
C28 0.0195(7) 0.0255(8) 0.0233(8) -0.0006(6) -0.0008(6) 0.0013(6)
O29 0.0485(7) 0.0287(7) 0.0287(6) 0.0003(5) -0.0005(5) -0.0132(6)
C30 0.0222(7) 0.0235(8) 0.0220(7) 0.0007(6) 0.0007(6) -0.0023(6)
C31 0.0170(6) 0.0186(8) 0.0237(7) -0.0007(6) -0.0001(5) -0.0007(5)
O32 0.0289(5) 0.0177(5) 0.0221(5) 0.0002(4) 0.0047(4) 0.0001(4)
C33 0.0283(8) 0.0197(8) 0.0223(8) -0.0011(6) 0.0045(6) 0.0029(6)
C34 0.0198(7) 0.0194(8) 0.0215(7) -0.0025(6) 0.0014(5) -0.0010(6)
O35 0.0256(5) 0.0179(6) 0.0203(5) -0.0017(4) 0.0017(4) 0.0011(4)
C36 0.0210(7) 0.0201(8) 0.0211(7) -0.0019(6) 0.0020(6) 0.0019(6)
C37 0.0196(7) 0.0216(8) 0.0205(7) -0.0001(6) -0.0009(5) 0.0023(6)
C38 0.0258(7) 0.0234(9) 0.0246(8) -0.0029(6) 0.0013(6) -0.0006(6)
C39 0.0300(8) 0.0278(9) 0.0297(9) 0.0027(7) 0.0062(7) 0.0003(7)
C40 0.0342(9) 0.0368(10) 0.0194(8) 0.0018(7) 0.0000(7) 0.0048(8)
C41 0.0391(9) 0.0362(11) 0.0237(8) -0.0072(7) -0.0049(7) -0.0001(8)
C42 0.0312(8) 0.0289(9) 0.0255(8) -0.0042(7) -0.0024(7) -0.0055(7)
C43 0.0307(8) 0.0404(11) 0.0267(9) -0.0025(8) 0.0032(7) -0.0083(8)
C44 0.0493(12) 0.0545(13) 0.0317(10) 0.0024(9) 0.0104(9) -0.0187(10)
C45 0.0602(13) 0.0668(16) 0.0231(9) -0.0021(10) 0.0115(9) -0.0157(12)
C46 0.0516(12) 0.0517(13) 0.0242(9) -0.0077(9) 0.0024(8) -0.0081(10)

loop_
_atom_type_symbol
_atom_type_scat_dispersion_real
_atom_type_scat_dispersion_imag
_atom_type_scat_Cromer_Mann_a1
_atom_type_scat_Cromer_Mann_b1
_atom_type_scat_Cromer_Mann_a2
_atom_type_scat_Cromer_Mann_b2
_atom_type_scat_Cromer_Mann_a3
_atom_type_scat_Cromer_Mann_b3
_atom_type_scat_Cromer_Mann_a4
_atom_type_scat_Cromer_Mann_b4
_atom_type_scat_Cromer_Mann_c
_atom_type_scat_source
C 0.0033 0.0016 2.3100 20.8439 1.0200 10.2075 1.5886 0.5687 0.8650 51.6512 0.2156 'International Tables Vol C 4.2.6.8 and 6.1.1.4'
H 0.0000 0.0000 0.4930 10.5109 0.3229 26.1257 0.1402 3.1424 0.0408 57.7998 0.0030 'International Tables Vol C 4.2.6.8 and 6.1.1.4'
O 0.0106 0.0060 3.0485 13.2771 2.2868 5.7011 1.5463 0.3239 0.8670 32.9089 0.2508 'International Tables Vol C 4.2.6.8 and 6.1.1.4'
S 0.1246 0.1234 6.9053 1.4679 5.2034 22.2151 1.4379 0.2536 1.5863 56.1720 0.8669 'International Tables Vol C 4.2.6.8 and 6.1.1.4'

loop_
_geom_angle_atom_site_label_1
_geom_angle_site_symmetry_1
_geom_angle_atom_site_label_2
_geom_angle_site_symmetry_2
_geom_angle_atom_site_label_3
_geom_angle_site_symmetry_3
_geom_angle
_geom_angle_publ_flag
C2 . S1 . C23 . 102.93(8) yes
S1 . C2 . C3 . 121.08(11) yes
S1 . C2 . C22 . 121.46(12) yes
C3 . C2 . C22 . 117.45(14) yes
C2 . C3 . C4 . 120.39(14) yes
C2 . C3 . C19 . 119.86(13) yes
C4 . C3 . C19 . 119.74(14) yes
C3 . C4 . O5 . 120.14(14) yes
C3 . C4 . C6 . 120.02(13) yes
O5 . C4 . C6 . 119.84(13) yes
C4 . C6 . C7 . 112.15(13) yes
C4 . C6 . H61 . 109.6 no
C7 . C6 . H61 . 109.5 no
C4 . C6 . H62 . 108.8 no
C7 . C6 . H62 . 109.1 no
H61 . C6 . H62 . 107.6 no
C6 . C7 . O8 . 106.37(12) yes
C6 . C7 . C12 . 112.60(12) yes
O8 . C7 . C12 . 109.16(12) yes
C6 . C7 . H71 . 111.0 no
O8 . C7 . H71 . 108.1 no
C12 . C7 . H71 . 109.5 no
C7 . O8 . C9 . 110.24(11) yes
O8 . C9 . C10 . 111.39(12) yes
O8 . C9 . H91 . 106.6 no
C10 . C9 . H91 . 108.9 no
O8 . C9 . H92 . 109.6 no
C10 . C9 . H92 . 109.1 no
H91 . C9 . H92 . 111.3 no
C9 . C10 . O11 . 109.77(12) yes
C9 . C10 . C13 . 110.59(12) yes
O11 . C10 . C13 . 109.33(12) yes
C9 . C10 . H101 . 109.1 no
O11 . C10 . H101 . 109.1 no
C13 . C10 . H101 . 108.9 no
C10 . O11 . C12 . 110.87(11) yes
C7 . C12 . O11 . 111.51(12) yes
C7 . C12 . H121 . 109.9 no
O11 . C12 . H121 . 105.7 no
C7 . C12 . H122 . 109.7 no
O11 . C12 . H122 . 109.1 no
H121 . C12 . H122 . 110.9 no
C10 . C13 . C14 . 122.47(14) yes
C10 . C13 . C18 . 118.32(14) yes
C14 . C13 . C18 . 119.13(13) yes
C13 . C14 . C15 . 120.17(15) yes
C13 . C14 . H141 . 120.1 no
C15 . C14 . H141 . 119.7 no
C14 . C15 . C16 . 120.25(16) yes
C14 . C15 . H151 . 119.5 no
C16 . C15 . H151 . 120.2 no
C15 . C16 . C17 . 119.73(14) yes
C15 . C16 . H161 . 120.4 no
C17 . C16 . H161 . 119.9 no
C16 . C17 . C18 . 120.16(15) yes
C16 . C17 . H171 . 120.9 no
C18 . C17 . H171 . 119.0 no
C17 . C18 . C13 . 120.55(15) yes
C17 . C18 . H181 . 119.8 no
C13 . C18 . H181 . 119.7 no
C3 . C19 . C20 . 121.43(15) yes
C3 . C19 . H191 . 120.2 no
C20 . C19 . H191 . 118.4 no
C19 . C20 . C21 . 118.67(15) yes
C19 . C20 . H201 . 120.9 no
C21 . C20 . H201 . 120.5 no
C20 . C21 . C22 . 121.28(14) yes
C20 . C21 . H211 . 119.1 no
C22 . C21 . H211 . 119.6 no
C2 . C22 . C21 . 121.22(15) yes
C2 . C22 . H221 . 120.3 no
C21 . C22 . H221 . 118.5 no
S1 . C23 . H233 . 107.0 no
S1 . C23 . H232 . 110.1 no
H233 . C23 . H232 . 109.0 no
S1 . C23 . H231 . 110.7 no
H233 . C23 . H231 . 109.7 no
H232 . C23 . H231 . 110.3 no
C25 . S24 . C26 . 102.89(10) yes
S24 . C25 . H253 . 106.4 no
S24 . C25 . H252 . 110.5 no
H253 . C25 . H252 . 110.9 no
S24 . C25 . H251 . 109.6 no
H253 . C25 . H251 . 109.0 no
H252 . C25 . H251 . 110.3 no
S24 . C26 . C27 . 120.77(13) yes
S24 . C26 . C46 . 121.04(14) yes
C27 . C26 . C46 . 118.17(16) yes
C26 . C27 . C28 . 121.18(15) yes
C26 . C27 . C43 . 119.09(15) yes
C28 . C27 . C43 . 119.73(15) yes
C27 . C28 . O29 . 120.98(15) yes
C27 . C28 . C30 . 118.85(14) yes
O29 . C28 . C30 . 120.17(14) yes
C28 . C30 . C31 . 112.71(13) yes
C28 . C30 . H301 . 108.3 no
C31 . C30 . H301 . 109.5 no
C28 . C30 . H302 . 108.3 no
C31 . C30 . H302 . 109.8 no
H301 . C30 . H302 . 108.2 no
C30 . C31 . O32 . 106.39(12) yes
C30 . C31 . C36 . 112.67(12) yes
O32 . C31 . C36 . 109.82(11) yes
C30 . C31 . H311 . 110.1 no
O32 . C31 . H311 . 108.4 no
C36 . C31 . H311 . 109.4 no
C31 . O32 . C33 . 110.79(11) yes
O32 . C33 . C34 . 111.50(12) yes
O32 . C33 . H331 . 110.2 no
C34 . C33 . H331 . 109.6 no
O32 . C33 . H332 . 105.9 no
C34 . C33 . H332 . 109.7 no
H331 . C33 . H332 . 109.9 no
C33 . C34 . O35 . 109.54(12) yes
C33 . C34 . C37 . 111.14(12) yes
O35 . C34 . C37 . 109.02(12) yes
C33 . C34 . H341 . 108.9 no
O35 . C34 . H341 . 107.8 no
C37 . C34 . H341 . 110.4 no
C34 . O35 . C36 . 110.69(11) yes
C31 . C36 . O35 . 111.56(12) yes
C31 . C36 . H361 . 110.0 no
O35 . C36 . H361 . 106.3 no
C31 . C36 . H362 . 109.7 no
O35 . C36 . H362 . 109.0 no
H361 . C36 . H362 . 110.2 no
C34 . C37 . C38 . 121.72(14) yes
C34 . C37 . C42 . 119.32(14) yes
C38 . C37 . C42 . 118.91(14) yes
C37 . C38 . C39 . 120.46(15) yes
C37 . C38 . H381 . 120.0 no
C39 . C38 . H381 . 119.5 no
C38 . C39 . C40 . 120.24(16) yes
C38 . C39 . H391 . 120.2 no
C40 . C39 . H391 . 119.5 no
C39 . C40 . C41 . 119.63(15) yes
C39 . C40 . H401 . 120.4 no
C41 . C40 . H401 . 120.0 no
C40 . C41 . C42 . 120.42(16) yes
C40 . C41 . H411 . 120.1 no
C42 . C41 . H411 . 119.5 no
C37 . C42 . C41 . 120.32(16) yes
C37 . C42 . H421 . 118.9 no
C41 . C42 . H421 . 120.7 no
C27 . C43 . C44 . 121.72(17) yes
C27 . C43 . H431 . 119.3 no
C44 . C43 . H431 . 119.0 no
C43 . C44 . C45 . 118.88(18) yes
C43 . C44 . H441 . 120.4 no
C45 . C44 . H441 . 120.7 no
C44 . C45 . C46 . 120.70(18) yes
C44 . C45 . H451 . 119.7 no
C46 . C45 . H451 . 119.6 no
C26 . C46 . C45 . 121.42(17) yes
C26 . C46 . H461 . 119.8 no
C45 . C46 . H461 . 118.8 no

loop_
_geom_bond_atom_site_label_1
_geom_bond_site_symmetry_1
_geom_bond_atom_site_label_2
_geom_bond_site_symmetry_2
_geom_bond_distance
_geom_bond_publ_flag
S1 . C2 . 1.7686(16) yes
S1 . C23 . 1.8043(17) yes
C2 . C3 . 1.424(2) yes
C2 . C22 . 1.412(2) yes
C3 . C4 . 1.487(2) yes
C3 . C19 . 1.401(2) yes
C4 . O5 . 1.2256(19) yes
C4 . C6 . 1.514(2) yes
C6 . C7 . 1.525(2) yes
C6 . H61 . 0.979 no
C6 . H62 . 0.992 no
C7 . O8 . 1.4359(18) yes
C7 . C12 . 1.518(2) yes
C7 . H71 . 0.991 no
O8 . C9 . 1.4308(17) yes
C9 . C10 . 1.523(2) yes
C9 . H91 . 0.989 no
C9 . H92 . 0.997 no
C10 . O11 . 1.4267(18) yes
C10 . C13 . 1.5184(19) yes
C10 . H101 . 1.004 no
O11 . C12 . 1.4407(17) yes
C12 . H121 . 0.981 no
C12 . H122 . 0.995 no
C13 . C14 . 1.391(2) yes
C13 . C18 . 1.392(2) yes
C14 . C15 . 1.398(2) yes
C14 . H141 . 0.964 no
C15 . C16 . 1.388(2) yes
C15 . H151 . 0.962 no
C16 . C17 . 1.383(3) yes
C16 . H161 . 0.951 no
C17 . C18 . 1.393(2) yes
C17 . H171 . 0.958 no
C18 . H181 . 0.963 no
C19 . C20 . 1.390(2) yes
C19 . H191 . 0.964 no
C20 . C21 . 1.388(2) yes
C20 . H201 . 0.961 no
C21 . C22 . 1.383(2) yes
C21 . H211 . 0.967 no
C22 . H221 . 0.955 no
C23 . H233 . 0.971 no
C23 . H232 . 0.964 no
C23 . H231 . 0.968 no
S24 . C25 . 1.812(2) yes
S24 . C26 . 1.7682(18) yes
C25 . H253 . 0.973 no
C25 . H252 . 0.975 no
C25 . H251 . 0.977 no
C26 . C27 . 1.421(2) yes
C26 . C46 . 1.401(2) yes
C27 . C28 . 1.483(2) yes
C27 . C43 . 1.402(2) yes
C28 . O29 . 1.225(2) yes
C28 . C30 . 1.521(2) yes
C30 . C31 . 1.524(2) yes
C30 . H301 . 0.975 no
C30 . H302 . 0.981 no
C31 . O32 . 1.4387(18) yes
C31 . C36 . 1.517(2) yes
C31 . H311 . 0.987 no
O32 . C33 . 1.4293(18) yes
C33 . C34 . 1.523(2) yes
C33 . H331 . 0.985 no
C33 . H332 . 0.982 no
C34 . O35 . 1.4315(18) yes
C34 . C37 . 1.515(2) yes
C34 . H341 . 0.997 no
O35 . C36 . 1.4425(18) yes
C36 . H361 . 0.984 no
C36 . H362 . 0.978 no
C37 . C38 . 1.391(2) yes
C37 . C42 . 1.399(2) yes
C38 . C39 . 1.397(2) yes
C38 . H381 . 0.961 no
C39 . C40 . 1.384(2) yes
C39 . H391 . 0.960 no
C40 . C41 . 1.387(3) yes
C40 . H401 . 0.952 no
C41 . C42 . 1.391(2) yes
C41 . H411 . 0.953 no
C42 . H421 . 0.967 no
C43 . C44 . 1.390(2) yes
C43 . H431 . 0.951 no
C44 . C45 . 1.384(3) yes
C44 . H441 . 0.954 no
C45 . C46 . 1.387(3) yes
C45 . H451 . 0.953 no
C46 . H461 . 0.953 no

loop_
_geom_hbond_atom_site_label_D
_geom_hbond_site_symmetry_D
_geom_hbond_atom_site_label_H
_geom_hbond_site_symmetry_H
_geom_hbond_atom_site_label_A
_geom_hbond_site_symmetry_A
_geom_hbond_angle_DHA
_geom_hbond_distance_DH
_geom_hbond_distance_HA
_geom_hbond_distance_DA
_geom_hbond_publ_flag
C9 . H91 . O11 1_545 139 0.99 2.52 3.338(2) yes
C12 . H121 . O8 1_565 141 0.98 2.52 3.336(2) yes
C33 . H332 . O35 1_545 140 0.98 2.55 3.364(2) yes
C36 . H361 . O32 1_565 139 0.98 2.55 3.360(2) yes
C36 . H362 . O32 4_555 150 0.98 2.57 3.454(2) yes
C46 . H461 . O5 2_666 130 0.95 2.47 3.165(2) yes
